data_2202634
loop_
_publ_author_name
'Bern\`es, Sylvain'
'Torrens, Hugo'
'L\'opez-Giral, Angela'
'Buttenklepper, Alfredo'

_publ_section_title
;
 Pregnenolone hemisuccinate: a <i>P</i>1 structure with <i>Z</i>' = 4
;
_journal_issue 9
_journal_name_full 'Acta Crystallographica Section E'
_journal_page_first o1372
_journal_page_last o1375
_journal_paper_doi 10.1107/S160053680301835X
_journal_volume 59
_journal_year 2003
_chemical_formula_iupac 'C25 H36 O5'
_chemical_formula_moiety 'C25 H36 O5'
_chemical_formula_sum 'C25 H36 O5'
_chemical_formula_weight 416.54
_chemical_melting_point 453.0(10)
_chemical_name_common 'Pregnenolone hemisuccinate'
_chemical_name_systematic
;
Succinic acid mono(17-acetyl-10,13-dimethyl-2,3,4,7,8,9,10,11,12,13,14,
15,16,17-tetradecahydro-1H-cyclopenta[a]phenanthren-3-yl) ester
;
_space_group_IT_number 1
_symmetry_cell_setting triclinic
_symmetry_space_group_name_Hall 'P 1'
_symmetry_space_group_name_H-M 'P 1'
_atom_sites_solution_hydrogens geom
_atom_sites_solution_primary direct
_atom_sites_solution_secondary difmap
_audit_creation_method SHELXTL-Plus
_cell_angle_alpha 96.925(9)
_cell_angle_beta 104.907(6)
_cell_angle_gamma 95.201(8)
_cell_formula_units_Z 4
_cell_length_a 11.4692(10)
_cell_length_b 11.8174(12)
_cell_length_c 17.6837(14)
_cell_measurement_reflns_used 50
_cell_measurement_temperature 298.0(10)
_cell_measurement_theta_max 11.98
_cell_measurement_theta_min 2.40
_cell_volume 2280.7(4)
_computing_cell_refinement XSCANS
_computing_data_collection 'XSCANS (Siemens, 1996)'
_computing_data_reduction XSCANS
_computing_molecular_graphics 'SHELXTL-Plus and MERCURY 1.1.2 (CCDC, 2002)'
_computing_publication_material SHELXTL-Plus
_computing_structure_refinement SHELXTL-Plus
_computing_structure_solution 'SHELXTL-Plus (Sheldrick, 1998)'
_diffrn_ambient_temperature 298.0(10)
_diffrn_measured_fraction_theta_full 0.997
_diffrn_measured_fraction_theta_max 0.997
_diffrn_measurement_device_type 'Bruker P4'
_diffrn_measurement_method 2\q/\w
_diffrn_radiation_monochromator graphite
_diffrn_radiation_type MoK\a
_diffrn_radiation_wavelength 0.71073
_diffrn_reflns_av_R_equivalents 0.0312
_diffrn_reflns_av_sigmaI/netI 0.0448
_diffrn_reflns_limit_h_max 13
_diffrn_reflns_limit_h_min -1
_diffrn_reflns_limit_k_max 13
_diffrn_reflns_limit_k_min -13
_diffrn_reflns_limit_l_max 20
_diffrn_reflns_limit_l_min -21
_diffrn_reflns_number 9296
_diffrn_reflns_theta_full 25.00
_diffrn_reflns_theta_max 25.00
_diffrn_reflns_theta_min 1.75
_diffrn_standards_decay_% 0.5
_diffrn_standards_interval_count 98
_diffrn_standards_number 2
_exptl_absorpt_coefficient_mu 0.083
_exptl_absorpt_correction_type none
_exptl_crystal_colour colourless
_exptl_crystal_density_diffrn 1.213
_exptl_crystal_density_method 'not measured'
_exptl_crystal_description irregular
_exptl_crystal_F_000 904
_exptl_crystal_size_max 0.5
_exptl_crystal_size_mid 0.3
_exptl_crystal_size_min 0.3
_refine_diff_density_max 0.961
_refine_diff_density_min -0.215
_refine_ls_extinction_coef 0.0083(17)
_refine_ls_extinction_expression Fc^*^=kFc[1+0.001xFc^2^\l^3^/sin(2\q)]^-1/4^
_refine_ls_extinction_method SHELXTL-Plus
_refine_ls_goodness_of_fit_ref 1.260
_refine_ls_hydrogen_treatment constr
_refine_ls_matrix_type full
_refine_ls_number_parameters 1082
_refine_ls_number_reflns 7990
_refine_ls_number_restraints 795
_refine_ls_restrained_S_all 1.214
_refine_ls_R_factor_all 0.0940
_refine_ls_R_factor_gt 0.0664
_refine_ls_shift/su_max <0.001
_refine_ls_shift/su_mean 0.000
_refine_ls_structure_factor_coef Fsqd
_refine_ls_weighting_details 'calc w = 1/[\s^2^(Fo^2^)+(0.1P)^2^] where P = (Fo^2^+2Fc^2^)/3'
_refine_ls_weighting_scheme calc
_refine_ls_wR_factor_gt 0.1727
_refine_ls_wR_factor_ref 0.1910
_reflns_number_gt 5778
_reflns_number_total 7990
_reflns_threshold_expression I>2\s(I)
_cod_data_source_file fl6046.cif
_cod_data_source_block I
_cod_depositor_comments
;
The following automatic conversions were performed:

'_chemical_melting_point' value '452-454 K' was changed to
'453.0(10)' - the average value was taken and precision was
estimated.

Automatic conversion script
Id: cif_fix_values 1646 2011-03-28 12:23:43Z adriana 

The following automatic conversions were performed:

'_chemical_melting_point' value '452-454 K' was changed to
'453.0(10)' - the average value was taken and precision was
estimated.

Automatic conversion script
Id: cif_fix_values 1715 2011-07-08 13:25:40Z adriana 
;
_cod_database_code 2202634
_cod_database_fobs_code 2202634

loop_
_symmetry_equiv_pos_as_xyz
'x, y, z'

loop_
_atom_site_label
_atom_site_fract_x
_atom_site_fract_y
_atom_site_fract_z
_atom_site_U_iso_or_equiv
_atom_site_adp_type
_atom_site_calc_flag
_atom_site_refinement_flags
_atom_site_occupancy
_atom_site_disorder_assembly
_atom_site_disorder_group
_atom_site_type_symbol
C1 0.6706(8) -0.0481(7) 0.7730(7) 0.140(4) Uani d U 1 . . C
H1A 0.5918 -0.0475 0.7837 0.168 Uiso calc R 1 . . H
H1B 0.6653 -0.0178 0.7238 0.168 Uiso calc R 1 . . H
C2 0.6981(8) -0.1730(7) 0.7623(7) 0.125(3) Uani d U 1 . . C
H2A 0.6954 -0.2071 0.8091 0.150 Uiso calc R 1 . . H
H2B 0.6373 -0.2175 0.7174 0.150 Uiso calc R 1 . . H
C3 0.8206(8) -0.1750(5) 0.7490(4) 0.087(2) Uani d U 1 . . C
H3A 0.8234 -0.1432 0.7007 0.104 Uiso calc R 1 . . H
C4 0.9173(7) -0.1090(5) 0.8195(4) 0.0810(18) Uani d U 1 . . C
H4A 0.9966 -0.1103 0.8095 0.097 Uiso calc R 1 . . H
H4B 0.9182 -0.1452 0.8660 0.097 Uiso calc R 1 . . H
C5 0.8920(5) 0.0151(5) 0.8343(3) 0.0639(14) Uani d U 1 . . C
C6 0.9754(6) 0.1001(6) 0.8398(4) 0.0795(18) Uani d U 1 . . C
H6A 1.0501 0.0814 0.8341 0.095 Uiso calc R 1 . . H
C7 0.9627(6) 0.2240(5) 0.8542(4) 0.0715(16) Uani d U 1 . . C
H7A 0.9598 0.2565 0.8061 0.086 Uiso calc R 1 . . H
H7B 1.0339 0.2629 0.8946 0.086 Uiso calc R 1 . . H
C8 0.8507(4) 0.2464(4) 0.8802(3) 0.0525(12) Uani d U 1 . . C
H8A 0.8654 0.2364 0.9360 0.063 Uiso calc R 1 . . H
C9 0.7438(5) 0.1585(5) 0.8312(4) 0.0772(18) Uani d U 1 . . C
H9A 0.7377 0.1652 0.7757 0.093 Uiso calc R 1 . . H
C10 0.7673(6) 0.0331(5) 0.8410(4) 0.0786(18) Uani d U 1 . . C
C11 0.6225(6) 0.1858(7) 0.8450(8) 0.161(5) Uani d U 1 . . C
H11A 0.6213 0.1738 0.8981 0.193 Uiso calc R 1 . . H
H11B 0.5569 0.1337 0.8079 0.193 Uiso calc R 1 . . H
C12 0.6012(7) 0.3133(8) 0.8343(9) 0.167(5) Uani d U 1 . . C
H12A 0.5981 0.3250 0.7805 0.200 Uiso calc R 1 . . H
H12B 0.5242 0.3285 0.8441 0.200 Uiso calc R 1 . . H
C13 0.7045(6) 0.3948(6) 0.8921(5) 0.092(2) Uani d U 1 . . C
C14 0.8208(5) 0.3678(5) 0.8723(3) 0.0570(13) Uani d U 1 . . C
H14A 0.8069 0.3736 0.8159 0.068 Uiso calc R 1 . . H
C15 0.9135(5) 0.4704(5) 0.9155(4) 0.0675(15) Uani d U 1 . . C
H15A 0.9756 0.4829 0.8881 0.081 Uiso calc R 1 . . H
H15B 0.9521 0.4588 0.9692 0.081 Uiso calc R 1 . . H
C16 0.8396(6) 0.5724(5) 0.9156(4) 0.0785(17) Uani d U 1 . . C
H16A 0.8644 0.6276 0.8846 0.094 Uiso calc R 1 . . H
H16B 0.8512 0.6106 0.9692 0.094 Uiso calc R 1 . . H
C17 0.7057(6) 0.5213(6) 0.8787(6) 0.100(2) Uani d U 1 . . C
H17A 0.6925 0.5191 0.8215 0.120 Uiso calc R 1 . . H
C18 0.7144(10) 0.3866(8) 0.9819(7) 0.136(4) Uani d U 1 . . C
H18A 0.7526 0.3203 0.9962 0.204 Uiso calc R 1 . . H
H18B 0.6344 0.3798 0.9898 0.204 Uiso calc R 1 . . H
H18C 0.7621 0.4545 1.0144 0.204 Uiso calc R 1 . . H
C19 0.7605(11) -0.0003(7) 0.9229(6) 0.130(4) Uani d U 1 . . C
H19A 0.8262 0.0433 0.9641 0.195 Uiso calc R 1 . . H
H19B 0.7666 -0.0808 0.9228 0.195 Uiso calc R 1 . . H
H19C 0.6844 0.0161 0.9322 0.195 Uiso calc R 1 . . H
O20 0.8426(5) -0.2954(4) 0.7413(3) 0.0918(14) Uani d U 1 . . O
C21 0.8937(6) -0.3318(5) 0.6858(4) 0.0723(16) Uani d U 1 . . C
O22 0.9151(10) -0.2736(5) 0.6422(6) 0.203(5) Uani d U 1 . . O
C23 0.9162(6) -0.4523(5) 0.6856(3) 0.0674(15) Uani d U 1 . . C
H23A 0.8457 -0.4972 0.6925 0.081 Uiso calc R 1 . . H
H23B 0.9849 -0.4570 0.7300 0.081 Uiso calc R 1 . . H
C24 0.9419(9) -0.5029(6) 0.6106(5) 0.095(2) Uani d U 1 . . C
H24A 0.8743 -0.4943 0.5665 0.114 Uiso calc R 1 . . H
H24B 1.0135 -0.4581 0.6049 0.114 Uiso calc R 1 . . H
C25 0.9617(6) -0.6237(5) 0.6040(4) 0.0687(15) Uani d U 1 . . C
O26 0.9666(5) -0.6815(4) 0.6556(3) 0.0868(13) Uani d U 1 . . O
O27 0.9703(7) -0.6656(4) 0.5356(3) 0.129(2) Uani d U 1 . . O
H27 0.9730 -0.7394 0.5203 0.193 Uiso d R 1 . . H
C28 0.6143(8) 0.5881(8) 0.8987(9) 0.154(5) Uani d U 1 . . C
O29 0.6307(9) 0.6800(11) 0.9559(7) 0.224(5) Uani d U 1 . . O
C30 0.5165(8) 0.5820(9) 0.8340(7) 0.135(4) Uani d U 1 . . C
H30A 0.5051 0.5080 0.8022 0.202 Uiso calc R 1 . . H
H30B 0.5311 0.6408 0.8033 0.202 Uiso calc R 1 . . H
H30C 0.4450 0.5929 0.8512 0.202 Uiso calc R 1 . . H
C101 0.3005(5) 0.3165(4) 0.5268(3) 0.0603(13) Uani d U 1 . . C
H10A 0.2324 0.2813 0.4827 0.072 Uiso calc R 1 . . H
H10B 0.2914 0.2848 0.5733 0.072 Uiso calc R 1 . . H
C102 0.2944(6) 0.4449(5) 0.5403(4) 0.0722(16) Uani d U 1 . . C
H10C 0.2957 0.4769 0.4925 0.087 Uiso calc R 1 . . H
H10D 0.2191 0.4589 0.5531 0.087 Uiso calc R 1 . . H
C103 0.4001(6) 0.5018(4) 0.6067(3) 0.0617(14) Uani d U 1 . . C
H10E 0.3963 0.4712 0.6552 0.074 Uiso calc R 1 . . H
C104 0.5205(6) 0.4826(5) 0.5899(4) 0.0723(16) Uani d U 1 . . C
H10F 0.5290 0.5210 0.5457 0.087 Uiso calc R 1 . . H
H10G 0.5866 0.5157 0.6358 0.087 Uiso calc R 1 . . H
C105 0.5282(5) 0.3555(5) 0.5703(3) 0.0628(14) Uani d U 1 . . C
C106 0.6222(6) 0.3101(5) 0.6044(5) 0.095(2) Uani d U 1 . . C
H10H 0.6835 0.3594 0.6418 0.114 Uiso calc R 1 . . H
C107 0.6443(7) 0.1867(5) 0.5909(6) 0.112(3) Uani d U 1 . . C
H10I 0.6397 0.1511 0.6369 0.135 Uiso calc R 1 . . H
H10J 0.7255 0.1837 0.5845 0.135 Uiso calc R 1 . . H
C108 0.5509(5) 0.1187(4) 0.5171(4) 0.0641(14) Uani d U 1 . . C
H10K 0.5732 0.1363 0.4695 0.077 Uiso calc R 1 . . H
C109 0.4247(4) 0.1545(4) 0.5150(3) 0.0492(11) Uani d U 1 . . C
H10L 0.4118 0.1438 0.5665 0.059 Uiso calc R 1 . . H
C110 0.4186(5) 0.2835(4) 0.5095(3) 0.0513(11) Uani d U 1 . . C
C111 0.3229(5) 0.0730(4) 0.4531(3) 0.0620(14) Uani d U 1 . . C
H11C 0.2450 0.0910 0.4598 0.074 Uiso calc R 1 . . H
H11D 0.3259 0.0872 0.4007 0.074 Uiso calc R 1 . . H
C112 0.3303(5) -0.0538(4) 0.4578(3) 0.0573(13) Uani d U 1 . . C
H11E 0.3170 -0.0709 0.5075 0.069 Uiso calc R 1 . . H
H11F 0.2666 -0.0994 0.4151 0.069 Uiso calc R 1 . . H
C113 0.4528(4) -0.0865(4) 0.4521(3) 0.0503(11) Uani d U 1 . . C
C114 0.5481(5) -0.0098(4) 0.5200(4) 0.0640(14) Uani d U 1 . . C
H11G 0.5263 -0.0228 0.5686 0.077 Uiso calc R 1 . . H
C115 0.6670(6) -0.0631(5) 0.5232(6) 0.097(2) Uani d U 1 . . C
H11H 0.7073 -0.0348 0.4860 0.117 Uiso calc R 1 . . H
H11I 0.7223 -0.0465 0.5759 0.117 Uiso calc R 1 . . H
C116 0.6227(7) -0.1930(6) 0.4998(6) 0.106(3) Uani d U 1 . . C
H11J 0.6525 -0.2247 0.4562 0.127 Uiso calc R 1 . . H
H11K 0.6517 -0.2334 0.5443 0.127 Uiso calc R 1 . . H
C117 0.4828(5) -0.2055(4) 0.4752(3) 0.0604(13) Uani d U 1 . . C
H11L 0.4546 -0.2160 0.5220 0.072 Uiso calc R 1 . . H
C118 0.4697(7) -0.0759(6) 0.3711(4) 0.0844(19) Uani d U 1 . . C
H11M 0.4154 -0.1346 0.3326 0.127 Uiso calc R 1 . . H
H11N 0.5522 -0.0848 0.3715 0.127 Uiso calc R 1 . . H
H11O 0.4521 -0.0017 0.3580 0.127 Uiso calc R 1 . . H
C119 0.4189(7) 0.3091(5) 0.4269(3) 0.0797(18) Uani d U 1 . . C
H11P 0.4841 0.2761 0.4113 0.120 Uiso calc R 1 . . H
H11Q 0.4299 0.3908 0.4276 0.120 Uiso calc R 1 . . H
H11R 0.3428 0.2767 0.3900 0.120 Uiso calc R 1 . . H
O120 0.3981(4) 0.6263(3) 0.6193(2) 0.0691(10) Uani d U 1 . . O
C121 0.3312(8) 0.6673(6) 0.6611(4) 0.090(2) Uani d U 1 . . C
O122 0.2560(8) 0.6054(5) 0.6816(4) 0.130(2) Uani d U 1 . . O
C123 0.3360(6) 0.7938(4) 0.6721(4) 0.0701(16) Uani d U 1 . . C
H12C 0.4188 0.8276 0.6781 0.084 Uiso calc R 1 . . H
H12D 0.2847 0.8160 0.6249 0.084 Uiso calc R 1 . . H
C124 0.2966(8) 0.8411(5) 0.7410(4) 0.090(2) Uani d U 1 . . C
H12E 0.3495 0.8200 0.7881 0.108 Uiso calc R 1 . . H
H12F 0.2150 0.8048 0.7356 0.108 Uiso calc R 1 . . H
C125 0.2964(6) 0.9682(5) 0.7532(4) 0.0663(14) Uani d U 1 . . C
O126 0.3080(5) 1.0290(3) 0.7052(3) 0.0848(13) Uani d U 1 . . O
O127 0.2792(6) 1.0076(4) 0.8208(3) 0.1082(18) Uani d U 1 . . O
H127 0.2739 1.0800 0.8346 0.162 Uiso d R 1 . . H
C128 0.4260(6) -0.3094(5) 0.4113(4) 0.0697(15) Uani d U 1 . . C
O129 0.4875(5) -0.3674(5) 0.3810(4) 0.132(2) Uani d U 1 . . O
C130 0.2937(6) -0.3363(5) 0.3882(4) 0.0810(18) Uani d U 1 . . C
H13A 0.2715 -0.4160 0.3659 0.121 Uiso calc R 1 . . H
H13B 0.2587 -0.2895 0.3497 0.121 Uiso calc R 1 . . H
H13C 0.2638 -0.3212 0.4339 0.121 Uiso calc R 1 . . H
C201 0.7393(6) 0.3831(5) 0.3476(5) 0.0783(18) Uani d U 1 . . C
H20A 0.6549 0.3517 0.3234 0.094 Uiso calc R 1 . . H
H20B 0.7654 0.3533 0.3972 0.094 Uiso calc R 1 . . H
C202 0.7467(6) 0.5135(5) 0.3656(5) 0.0846(19) Uani d U 1 . . C
H20C 0.7121 0.5441 0.3175 0.101 Uiso calc R 1 . . H
H20D 0.7005 0.5336 0.4031 0.101 Uiso calc R 1 . . H
C203 0.8769(5) 0.5642(4) 0.3996(3) 0.0613(14) Uani d U 1 . . C
H20E 0.9106 0.5351 0.4493 0.074 Uiso calc R 1 . . H
C204 0.9507(5) 0.5339(4) 0.3425(3) 0.0539(12) Uani d U 1 . . C
H20F 1.0348 0.5670 0.3655 0.065 Uiso calc R 1 . . H
H20G 0.9196 0.5649 0.2940 0.065 Uiso calc R 1 . . H
C205 0.9428(4) 0.4038(4) 0.3247(3) 0.0473(11) Uani d U 1 . . C
C206 1.0432(5) 0.3533(4) 0.3400(3) 0.0534(12) Uani d U 1 . . C
H20H 1.1170 0.4001 0.3617 0.064 Uiso calc R 1 . . H
C207 1.0462(4) 0.2275(4) 0.3251(3) 0.0547(12) Uani d U 1 . . C
H20I 1.0637 0.1984 0.3753 0.066 Uiso calc R 1 . . H
H20J 1.1116 0.2130 0.3012 0.066 Uiso calc R 1 . . H
C208 0.9276(4) 0.1627(4) 0.2713(3) 0.0430(10) Uani d U 1 . . C
H20K 0.9215 0.1751 0.2167 0.052 Uiso calc R 1 . . H
C209 0.8206(4) 0.2078(4) 0.2965(3) 0.0490(11) Uani d U 1 . . C
H20L 0.8347 0.1995 0.3525 0.059 Uiso calc R 1 . . H
C210 0.8159(5) 0.3391(4) 0.2927(3) 0.0534(12) Uani d U 1 . . C
C211 0.6975(5) 0.1340(5) 0.2531(4) 0.0728(17) Uani d U 1 . . C
H21A 0.6744 0.1467 0.1984 0.087 Uiso calc R 1 . . H
H21B 0.6354 0.1586 0.2774 0.087 Uiso calc R 1 . . H
C212 0.7027(5) 0.0036(4) 0.2557(4) 0.0683(16) Uani d U 1 . . C
H21C 0.7134 -0.0108 0.3098 0.082 Uiso calc R 1 . . H
H21D 0.6261 -0.0390 0.2238 0.082 Uiso calc R 1 . . H
C213 0.8064(4) -0.0390(4) 0.2252(3) 0.0502(12) Uani d U 1 . . C
C214 0.9241(4) 0.0357(4) 0.2756(3) 0.0428(10) Uani d U 1 . . C
H21E 0.9269 0.0283 0.3307 0.051 Uiso calc R 1 . . H
C215 1.0260(5) -0.0278(4) 0.2577(4) 0.0634(14) Uani d U 1 . . C
H21F 1.0993 -0.0102 0.3014 0.076 Uiso calc R 1 . . H
H21G 1.0445 -0.0078 0.2101 0.076 Uiso calc R 1 . . H
C216 0.9740(5) -0.1557(5) 0.2463(4) 0.0707(16) Uani d U 1 . . C
H21H 0.9838 -0.1958 0.1976 0.085 Uiso calc R 1 . . H
H21I 1.0162 -0.1919 0.2900 0.085 Uiso calc R 1 . . H
C217 0.8397(5) -0.1600(4) 0.2429(4) 0.0611(13) Uani d U 1 . . C
H21J 0.8323 -0.1670 0.2962 0.073 Uiso calc R 1 . . H
C218 0.7841(7) -0.0341(5) 0.1377(4) 0.0814(18) Uani d U 1 . . C
H21K 0.7062 -0.0759 0.1097 0.122 Uiso calc R 1 . . H
H21L 0.8465 -0.0679 0.1190 0.122 Uiso calc R 1 . . H
H21M 0.7855 0.0445 0.1289 0.122 Uiso calc R 1 . . H
C219 0.7625(6) 0.3604(5) 0.2074(4) 0.0766(17) Uani d U 1 . . C
H21N 0.8101 0.3294 0.1744 0.115 Uiso calc R 1 . . H
H21O 0.7639 0.4415 0.2063 0.115 Uiso calc R 1 . . H
H21P 0.6801 0.3237 0.1881 0.115 Uiso calc R 1 . . H
O220 0.8801(4) 0.6892(3) 0.4156(2) 0.0672(10) Uani d U 1 . . O
C221 0.9780(6) 0.7478(5) 0.4683(3) 0.0615(14) Uani d U 1 . . C
O222 1.0639(4) 0.7066(3) 0.5018(3) 0.0784(12) Uani d U 1 . . O
C223 0.9667(6) 0.8746(5) 0.4792(4) 0.0777(18) Uani d U 1 . . C
H22A 1.0032 0.9107 0.4429 0.093 Uiso calc R 1 . . H
H22B 0.8812 0.8846 0.4655 0.093 Uiso calc R 1 . . H
C224 1.0240(7) 0.9330(5) 0.5593(4) 0.0782(18) Uani d U 1 . . C
H22C 1.1102 0.9261 0.5722 0.094 Uiso calc R 1 . . H
H22D 0.9900 0.8948 0.5958 0.094 Uiso calc R 1 . . H
C225 1.0080(6) 1.0568(5) 0.5708(3) 0.0670(15) Uani d U 1 . . C
O226 0.9956(7) 1.1142(4) 0.5189(3) 0.1100(19) Uani d U 1 . . O
O227 1.0057(6) 1.0975(4) 0.6405(3) 0.1071(18) Uani d U 1 . . O
H227 0.9991 1.1751 0.6552 0.161 Uiso d R 1 . . H
C228 0.7618(6) -0.2613(6) 0.1877(6) 0.094(2) Uani d U 1 . . C
O229 0.7984(6) -0.3193(5) 0.1432(5) 0.153(3) Uani d U 1 . . O
C230 0.6325(8) -0.2836(7) 0.1951(8) 0.149(5) Uani d U 1 . . C
H23C 0.6003 -0.3624 0.1745 0.224 Uiso calc R 1 . . H
H23D 0.5825 -0.2342 0.1656 0.224 Uiso calc R 1 . . H
H23E 0.6332 -0.2683 0.2498 0.224 Uiso calc R 1 . . H
C301 0.1501(5) -0.0855(4) 0.0273(4) 0.0671(15) Uani d U 1 . . C
H30D 0.1140 -0.0575 -0.0217 0.081 Uiso calc R 1 . . H
H30E 0.0928 -0.0817 0.0591 0.081 Uiso calc R 1 . . H
C302 0.1682(7) -0.2114(5) 0.0077(4) 0.0809(19) Uani d U 1 . . C
H30F 0.1936 -0.2436 0.0564 0.097 Uiso calc R 1 . . H
H30G 0.0916 -0.2548 -0.0236 0.097 Uiso calc R 1 . . H
C303 0.2607(7) -0.2223(5) -0.0366(4) 0.084(2) Uani d U 1 . . C
H30H 0.2337 -0.1941 -0.0873 0.100 Uiso calc R 1 . . H
C304 0.3819(6) -0.1557(5) 0.0113(4) 0.0791(18) Uani d U 1 . . C
H30I 0.4119 -0.1888 0.0592 0.095 Uiso calc R 1 . . H
H30J 0.4408 -0.1611 -0.0193 0.095 Uiso calc R 1 . . H
C305 0.3677(5) -0.0305(5) 0.0331(3) 0.0573(14) Uani d U 1 . . C
C306 0.4430(5) 0.0509(5) 0.0191(3) 0.0636(14) Uani d U 1 . . C
H30K 0.5015 0.0275 -0.0053 0.076 Uiso calc R 1 . . H
C307 0.4423(5) 0.1746(5) 0.0387(3) 0.0612(14) Uani d U 1 . . C
H30L 0.4161 0.2066 -0.0100 0.073 Uiso calc R 1 . . H
H30M 0.5247 0.2100 0.0653 0.073 Uiso calc R 1 . . H
C308 0.3594(4) 0.2057(4) 0.0915(3) 0.0458(11) Uani d U 1 . . C
H30N 0.4022 0.2011 0.1465 0.055 Uiso calc R 1 . . H
C309 0.2423(4) 0.1197(4) 0.0666(3) 0.0456(10) Uani d U 1 . . C
H30O 0.2061 0.1231 0.0104 0.055 Uiso calc R 1 . . H
C310 0.2664(4) -0.0054(4) 0.0715(3) 0.0485(11) Uani d U 1 . . C
C311 0.1486(5) 0.1575(4) 0.1095(4) 0.0574(13) Uani d U 1 . . C
H31A 0.0728 0.1069 0.0870 0.069 Uiso calc R 1 . . H
H31B 0.1774 0.1486 0.1648 0.069 Uiso calc R 1 . . H
C312 0.1234(5) 0.2813(4) 0.1046(3) 0.0569(12) Uani d U 1 . . C
H31C 0.0833 0.2883 0.0503 0.068 Uiso calc R 1 . . H
H31D 0.0689 0.3008 0.1367 0.068 Uiso calc R 1 . . H
C313 0.2394(4) 0.3647(4) 0.1331(3) 0.0482(11) Uani d U 1 . . C
C314 0.3268(4) 0.3267(4) 0.0861(3) 0.0487(11) Uani d U 1 . . C
H31E 0.2837 0.3263 0.0305 0.058 Uiso calc R 1 . . H
C315 0.4297(5) 0.4276(5) 0.1065(4) 0.0670(15) Uani d U 1 . . C
H31F 0.4910 0.4213 0.1546 0.080 Uiso calc R 1 . . H
H31G 0.4679 0.4310 0.0637 0.080 Uiso calc R 1 . . H
C316 0.3640(5) 0.5328(5) 0.1177(4) 0.0700(16) Uani d U 1 . . C
H31H 0.4027 0.5785 0.1689 0.084 Uiso calc R 1 . . H
H31I 0.3674 0.5802 0.0770 0.084 Uiso calc R 1 . . H
C317 0.2325(5) 0.4904(4) 0.1124(3) 0.0548(12) Uani d U 1 . . C
H31J 0.1864 0.4835 0.0567 0.066 Uiso calc R 1 . . H
C318 0.2923(6) 0.3709(5) 0.2226(3) 0.0641(14) Uani d U 1 . . C
H31K 0.3093 0.2960 0.2346 0.096 Uiso calc R 1 . . H
H31L 0.2347 0.3973 0.2493 0.096 Uiso calc R 1 . . H
H31M 0.3662 0.4234 0.2399 0.096 Uiso calc R 1 . . H
C319 0.3065(6) -0.0300(5) 0.1578(3) 0.0677(15) Uani d U 1 . . C
H31N 0.3796 0.0196 0.1860 0.102 Uiso calc R 1 . . H
H31O 0.3213 -0.1087 0.1577 0.102 Uiso calc R 1 . . H
H31P 0.2434 -0.0163 0.1831 0.102 Uiso calc R 1 . . H
O320 0.2853(6) -0.3420(4) -0.0499(2) 0.1014(18) Uani d U 1 . . O
C321 0.2294(6) -0.4072(5) -0.1147(4) 0.0652(14) Uani d U 1 . . C
O322 0.1502(6) -0.3744(4) -0.1636(3) 0.117(2) Uani d U 1 . . O
C323 0.2577(6) -0.5258(4) -0.1201(4) 0.0670(15) Uani d U 1 . . C
H32A 0.2041 -0.5705 -0.0973 0.080 Uiso calc R 1 . . H
H32B 0.3404 -0.5261 -0.0884 0.080 Uiso calc R 1 . . H
C324 0.2461(8) -0.5829(5) -0.2011(4) 0.087(2) Uani d U 1 . . C
H32C 0.3046 -0.5413 -0.2221 0.105 Uiso calc R 1 . . H
H32D 0.1657 -0.5762 -0.2338 0.105 Uiso calc R 1 . . H
C325 0.2645(5) -0.7061(5) -0.2095(3) 0.0595(13) Uani d U 1 . . C
O326 0.2692(4) -0.7646(3) -0.1583(2) 0.0737(11) Uani d U 1 . . O
O327 0.2751(6) -0.7463(3) -0.2792(3) 0.0997(17) Uani d U 1 . . O
H327 0.2932 -0.8307 -0.2855 0.150 Uiso d R 1 . . H
C328 0.1731(6) 0.5703(5) 0.1595(3) 0.0677(15) Uani d U 1 . . C
O329 0.2282(6) 0.6605(4) 0.1963(3) 0.1094(17) Uani d U 1 . . O
C330 0.0441(8) 0.5409(6) 0.1571(5) 0.101(2) Uani d U 1 . . C
H33A 0.0012 0.6056 0.1459 0.151 Uiso calc R 1 . . H
H33B 0.0389 0.5214 0.2074 0.151 Uiso calc R 1 . . H
H33C 0.0085 0.4765 0.1166 0.151 Uiso calc R 1 . . H

loop_
_atom_site_aniso_label
_atom_site_aniso_U_11
_atom_site_aniso_U_22
_atom_site_aniso_U_33
_atom_site_aniso_U_12
_atom_site_aniso_U_13
_atom_site_aniso_U_23
C1 0.093(6) 0.070(5) 0.211(10) 0.011(4) -0.006(6) -0.057(6)
C2 0.099(6) 0.075(5) 0.173(8) 0.013(4) 0.018(6) -0.045(5)
C3 0.132(6) 0.052(4) 0.074(4) 0.030(4) 0.025(4) -0.004(3)
C4 0.089(4) 0.060(4) 0.097(5) 0.024(3) 0.022(4) 0.017(3)
C5 0.070(4) 0.063(3) 0.064(3) 0.018(3) 0.024(3) 0.013(3)
C6 0.066(4) 0.072(4) 0.113(5) 0.023(3) 0.044(4) 0.011(3)
C7 0.065(4) 0.064(4) 0.098(4) 0.013(3) 0.041(3) 0.017(3)
C8 0.049(3) 0.050(3) 0.058(3) 0.004(2) 0.017(2) 0.003(2)
C9 0.055(3) 0.064(4) 0.103(5) 0.009(3) 0.018(3) -0.019(3)
C10 0.073(4) 0.062(4) 0.098(5) 0.009(3) 0.028(3) -0.013(3)
C11 0.049(4) 0.085(5) 0.308(14) -0.014(4) 0.035(6) -0.088(7)
C12 0.052(4) 0.095(6) 0.294(13) 0.019(4) -0.008(6) -0.090(7)
C13 0.051(3) 0.064(4) 0.152(7) 0.006(3) 0.033(4) -0.027(4)
C14 0.048(3) 0.060(3) 0.061(3) 0.007(2) 0.014(2) 0.002(2)
C15 0.052(3) 0.059(3) 0.095(4) 0.004(3) 0.027(3) 0.012(3)
C16 0.073(4) 0.061(4) 0.095(4) 0.003(3) 0.018(3) 0.000(3)
C17 0.067(4) 0.069(4) 0.146(7) 0.023(3) 0.008(4) -0.022(4)
C18 0.150(8) 0.102(6) 0.193(10) -0.009(5) 0.138(8) -0.017(6)
C19 0.197(10) 0.080(5) 0.147(8) -0.005(6) 0.123(8) -0.003(5)
O20 0.146(4) 0.064(3) 0.081(3) 0.041(3) 0.046(3) 0.013(2)
C21 0.092(4) 0.054(3) 0.080(4) 0.019(3) 0.033(3) 0.015(3)
O22 0.404(14) 0.086(4) 0.249(9) 0.127(6) 0.255(10) 0.092(5)
C23 0.092(4) 0.047(3) 0.063(3) 0.013(3) 0.022(3) 0.001(2)
C24 0.159(7) 0.061(4) 0.093(5) 0.039(4) 0.071(5) 0.018(3)
C25 0.098(4) 0.051(3) 0.060(3) 0.018(3) 0.021(3) 0.009(3)
O26 0.135(4) 0.058(2) 0.069(3) 0.028(2) 0.026(3) 0.004(2)
O27 0.253(8) 0.071(3) 0.097(4) 0.054(4) 0.092(5) 0.021(3)
C28 0.077(5) 0.076(5) 0.280(14) 0.023(4) 0.023(7) -0.044(7)
O29 0.160(8) 0.240(11) 0.246(11) 0.067(8) 0.046(7) -0.074(9)
C30 0.076(6) 0.114(7) 0.195(10) 0.031(5) 0.013(6) -0.013(7)
C101 0.055(3) 0.051(3) 0.067(3) 0.013(2) 0.005(3) -0.002(2)
C102 0.074(4) 0.052(3) 0.085(4) 0.022(3) 0.013(3) -0.001(3)
C103 0.086(4) 0.038(3) 0.058(3) 0.015(3) 0.016(3) 0.002(2)
C104 0.075(4) 0.042(3) 0.088(4) 0.006(3) 0.007(3) -0.004(3)
C105 0.061(3) 0.047(3) 0.075(4) 0.014(3) 0.009(3) 0.004(3)
C106 0.063(4) 0.051(3) 0.137(6) 0.003(3) -0.018(4) -0.017(4)
C107 0.077(4) 0.045(3) 0.167(7) 0.010(3) -0.037(5) -0.017(4)
C108 0.050(3) 0.042(3) 0.092(4) 0.006(2) 0.009(3) 0.002(3)
C109 0.053(3) 0.041(2) 0.051(3) 0.011(2) 0.006(2) 0.005(2)
C110 0.058(3) 0.043(3) 0.050(3) 0.008(2) 0.012(2) 0.002(2)
C111 0.057(3) 0.052(3) 0.070(3) 0.013(2) 0.006(3) 0.002(2)
C112 0.052(3) 0.045(3) 0.071(3) 0.008(2) 0.011(3) 0.002(2)
C113 0.051(3) 0.041(3) 0.063(3) 0.008(2) 0.022(2) 0.008(2)
C114 0.052(3) 0.049(3) 0.087(4) 0.017(2) 0.009(3) 0.006(3)
C115 0.057(4) 0.053(3) 0.170(7) 0.021(3) 0.011(4) 0.000(4)
C116 0.075(4) 0.059(4) 0.164(7) 0.023(3) -0.001(4) -0.006(4)
C117 0.063(3) 0.042(3) 0.074(3) 0.012(2) 0.014(3) 0.003(2)
C118 0.121(6) 0.060(4) 0.091(4) 0.018(4) 0.055(4) 0.020(3)
C119 0.137(6) 0.045(3) 0.064(3) 0.022(3) 0.032(4) 0.017(3)
O120 0.099(3) 0.0391(19) 0.075(2) 0.0168(19) 0.035(2) 0.0010(17)
C121 0.150(7) 0.053(4) 0.087(4) 0.013(4) 0.065(5) 0.021(3)
O122 0.196(7) 0.075(3) 0.153(5) 0.026(4) 0.104(5) 0.024(3)
C123 0.099(4) 0.043(3) 0.074(4) 0.024(3) 0.030(3) 0.005(3)
C124 0.150(7) 0.050(3) 0.096(5) 0.028(4) 0.070(5) 0.017(3)
C125 0.087(4) 0.049(3) 0.066(4) 0.016(3) 0.030(3) -0.001(3)
O126 0.144(4) 0.045(2) 0.077(3) 0.023(2) 0.050(3) 0.005(2)
O127 0.200(6) 0.060(3) 0.087(3) 0.041(3) 0.071(4) 0.010(2)
C128 0.078(4) 0.045(3) 0.088(4) 0.015(3) 0.028(3) 0.001(3)
O129 0.100(4) 0.089(4) 0.191(6) 0.030(3) 0.036(4) -0.054(4)
C130 0.089(5) 0.052(3) 0.094(4) 0.001(3) 0.021(4) -0.003(3)
C201 0.059(4) 0.055(3) 0.128(6) 0.017(3) 0.042(4) 0.001(3)
C202 0.080(4) 0.058(4) 0.122(5) 0.026(3) 0.042(4) -0.007(3)
C203 0.074(4) 0.042(3) 0.069(3) 0.021(3) 0.023(3) -0.003(2)
C204 0.055(3) 0.041(3) 0.066(3) 0.009(2) 0.019(2) 0.001(2)
C205 0.051(3) 0.042(3) 0.047(3) 0.007(2) 0.010(2) 0.0046(19)
C206 0.046(3) 0.046(3) 0.063(3) 0.007(2) 0.010(2) -0.001(2)
C207 0.036(3) 0.046(3) 0.078(3) 0.005(2) 0.011(2) 0.001(2)
C208 0.037(2) 0.039(2) 0.050(2) 0.0014(18) 0.007(2) 0.0072(19)
C209 0.043(3) 0.042(3) 0.062(3) 0.009(2) 0.015(2) 0.004(2)
C210 0.050(3) 0.039(2) 0.067(3) 0.013(2) 0.008(2) 0.001(2)
C211 0.044(3) 0.050(3) 0.119(5) 0.008(2) 0.017(3) 0.001(3)
C212 0.036(3) 0.049(3) 0.113(5) -0.005(2) 0.016(3) 0.006(3)
C213 0.045(3) 0.038(3) 0.061(3) -0.001(2) 0.004(2) 0.006(2)
C214 0.038(2) 0.038(2) 0.050(3) 0.0051(19) 0.009(2) 0.0064(19)
C215 0.046(3) 0.046(3) 0.100(4) 0.012(2) 0.022(3) 0.006(3)
C216 0.059(3) 0.043(3) 0.104(5) 0.010(2) 0.014(3) 0.004(3)
C217 0.057(3) 0.039(3) 0.080(3) 0.004(2) 0.006(3) 0.007(2)
C218 0.090(4) 0.049(3) 0.080(4) 0.005(3) -0.015(3) -0.004(3)
C219 0.076(4) 0.055(3) 0.082(4) 0.015(3) -0.011(3) 0.012(3)
O220 0.073(2) 0.046(2) 0.079(3) 0.0235(18) 0.016(2) -0.0086(18)
C221 0.073(4) 0.051(3) 0.060(3) 0.022(3) 0.018(3) -0.006(3)
O222 0.088(3) 0.058(2) 0.081(3) 0.026(2) 0.012(2) -0.009(2)
C223 0.090(4) 0.046(3) 0.087(4) 0.023(3) 0.009(3) -0.004(3)
C224 0.117(5) 0.045(3) 0.067(3) 0.017(3) 0.015(3) 0.004(3)
C225 0.087(4) 0.050(3) 0.058(3) 0.010(3) 0.013(3) -0.005(3)
O226 0.216(6) 0.053(3) 0.078(3) 0.039(3) 0.063(4) 0.009(2)
O227 0.197(6) 0.061(3) 0.067(3) 0.038(3) 0.038(3) 0.001(2)
C228 0.063(4) 0.044(3) 0.157(7) 0.005(3) -0.005(4) 0.015(4)
O229 0.108(5) 0.087(4) 0.206(7) 0.026(3) -0.021(4) -0.073(4)
C230 0.079(5) 0.073(5) 0.265(14) -0.024(4) 0.009(7) 0.013(7)
C301 0.063(3) 0.046(3) 0.082(4) 0.010(3) 0.008(3) -0.006(3)
C302 0.094(5) 0.045(3) 0.091(4) 0.014(3) 0.006(4) 0.001(3)
C303 0.136(6) 0.049(3) 0.066(4) 0.046(4) 0.018(4) 0.005(3)
C304 0.093(5) 0.064(4) 0.081(4) 0.039(3) 0.020(4) -0.001(3)
C305 0.064(3) 0.056(3) 0.048(3) 0.027(3) 0.005(2) -0.002(2)
C306 0.061(3) 0.075(4) 0.065(3) 0.023(3) 0.032(3) 0.008(3)
C307 0.053(3) 0.074(4) 0.066(3) 0.016(3) 0.026(3) 0.019(3)
C308 0.041(2) 0.052(3) 0.046(2) 0.009(2) 0.012(2) 0.009(2)
C309 0.042(2) 0.045(3) 0.051(3) 0.009(2) 0.014(2) 0.004(2)
C310 0.051(3) 0.044(3) 0.051(3) 0.013(2) 0.013(2) 0.004(2)
C311 0.056(3) 0.037(3) 0.084(4) 0.002(2) 0.032(3) 0.002(2)
C312 0.051(3) 0.051(3) 0.072(3) 0.004(2) 0.025(3) 0.004(2)
C313 0.053(3) 0.040(2) 0.050(3) 0.008(2) 0.011(2) 0.002(2)
C314 0.045(3) 0.049(3) 0.050(3) 0.000(2) 0.008(2) 0.012(2)
C315 0.059(3) 0.057(3) 0.082(4) -0.002(3) 0.015(3) 0.016(3)
C316 0.067(4) 0.048(3) 0.088(4) -0.003(3) 0.006(3) 0.021(3)
C317 0.063(3) 0.047(3) 0.051(3) 0.006(2) 0.008(2) 0.014(2)
C318 0.089(4) 0.052(3) 0.051(3) 0.016(3) 0.015(3) 0.008(2)
C319 0.098(4) 0.048(3) 0.061(3) 0.022(3) 0.024(3) 0.008(2)
O320 0.178(5) 0.054(2) 0.062(2) 0.052(3) 0.008(3) -0.007(2)
C321 0.080(4) 0.052(3) 0.064(3) 0.011(3) 0.018(3) 0.009(3)
O322 0.145(5) 0.072(3) 0.103(4) 0.033(3) -0.015(4) -0.013(3)
C323 0.078(4) 0.043(3) 0.075(4) 0.011(3) 0.016(3) -0.003(2)
C324 0.152(6) 0.044(3) 0.062(3) 0.020(4) 0.020(4) 0.001(3)
C325 0.067(3) 0.046(3) 0.059(3) 0.008(2) 0.010(3) -0.006(3)
O326 0.113(3) 0.047(2) 0.065(2) 0.020(2) 0.029(2) 0.0045(19)
O327 0.193(6) 0.050(2) 0.065(3) 0.029(3) 0.047(3) 0.0053(19)
C328 0.100(5) 0.038(3) 0.064(3) 0.019(3) 0.016(3) 0.007(2)
O329 0.155(5) 0.055(3) 0.108(4) 0.007(3) 0.029(3) -0.011(2)
C330 0.120(6) 0.076(4) 0.123(6) 0.040(4) 0.056(5) 0.007(4)

loop_
_atom_type_symbol
_atom_type_description
_atom_type_scat_dispersion_real
_atom_type_scat_dispersion_imag
_atom_type_scat_source
C C 0.0033 0.0016 'International Tables Vol C Tables 4.2.6.8 and 6.1.1.4'
H H 0.0000 0.0000 'International Tables Vol C Tables 4.2.6.8 and 6.1.1.4'
O O 0.0106 0.0060 'International Tables Vol C Tables 4.2.6.8 and 6.1.1.4'

loop_
_geom_angle_atom_site_label_1
_geom_angle_atom_site_label_2
_geom_angle_atom_site_label_3
_geom_angle
_geom_angle_publ_flag
C2 C1 C10 114.1(7) n
C2 C1 H1A 108.7 n
C10 C1 H1A 108.7 n
C2 C1 H1B 108.7 n
C10 C1 H1B 108.7 n
H1A C1 H1B 107.6 n
C3 C2 C1 109.4(8) n
C3 C2 H2A 109.8 n
C1 C2 H2A 109.8 n
C3 C2 H2B 109.8 n
C1 C2 H2B 109.8 n
H2A C2 H2B 108.2 n
O20 C3 C2 106.8(6) n
O20 C3 C4 108.1(5) n
C2 C3 C4 110.7(6) n
O20 C3 H3A 110.4 n
C2 C3 H3A 110.4 n
C4 C3 H3A 110.4 n
C3 C4 C5 110.2(5) n
C3 C4 H4A 109.6 n
C5 C4 H4A 109.6 n
C3 C4 H4B 109.6 n
C5 C4 H4B 109.6 n
H4A C4 H4B 108.1 n
C6 C5 C10 122.4(6) n
C6 C5 C4 120.7(6) n
C10 C5 C4 116.9(6) n
C5 C6 C7 126.1(6) n
C5 C6 H6A 116.9 n
C7 C6 H6A 116.9 n
C6 C7 C8 113.2(5) n
C6 C7 H7A 108.9 n
C8 C7 H7A 108.9 n
C6 C7 H7B 108.9 n
C8 C7 H7B 108.9 n
H7A C7 H7B 107.8 n
C7 C8 C14 111.8(4) n
C7 C8 C9 109.1(5) n
C14 C8 C9 110.4(4) n
C7 C8 H8A 108.5 n
C14 C8 H8A 108.5 n
C9 C8 H8A 108.5 n
C11 C9 C8 112.5(5) n
C11 C9 C10 112.9(6) n
C8 C9 C10 112.3(5) n
C11 C9 H9A 106.1 n
C8 C9 H9A 106.1 n
C10 C9 H9A 106.1 n
C5 C10 C9 110.3(5) n
C5 C10 C1 109.3(6) n
C9 C10 C1 107.4(6) n
C5 C10 C19 106.2(6) n
C9 C10 C19 113.9(6) n
C1 C10 C19 109.7(8) n
C9 C11 C12 111.7(8) n
C9 C11 H11A 109.3 n
C12 C11 H11A 109.3 n
C9 C11 H11B 109.3 n
C12 C11 H11B 109.3 n
H11A C11 H11B 107.9 n
C13 C12 C11 109.2(8) n
C13 C12 H12A 109.9 n
C11 C12 H12A 109.8 n
C13 C12 H12B 109.8 n
C11 C12 H12B 109.8 n
H12A C12 H12B 108.3 n
C14 C13 C12 106.9(6) n
C14 C13 C17 100.4(5) n
C12 C13 C17 114.3(7) n
C14 C13 C18 110.5(6) n
C12 C13 C18 114.0(8) n
C17 C13 C18 109.8(6) n
C13 C14 C15 104.1(5) n
C13 C14 C8 115.1(5) n
C15 C14 C8 120.2(4) n
C13 C14 H14A 105.4 n
C15 C14 H14A 105.4 n
C8 C14 H14A 105.4 n
C14 C15 C16 104.7(5) n
C14 C15 H15A 110.8 n
C16 C15 H15A 110.8 n
C14 C15 H15B 110.8 n
C16 C15 H15B 110.8 n
H15A C15 H15B 108.9 n
C15 C16 C17 105.9(5) n
C15 C16 H16A 110.6 n
C17 C16 H16A 110.6 n
C15 C16 H16B 110.6 n
C17 C16 H16B 110.6 n
H16A C16 H16B 108.7 n
C28 C17 C16 116.6(6) n
C28 C17 C13 119.9(8) n
C16 C17 C13 103.4(5) n
C28 C17 H17A 105.2 n
C16 C17 H17A 105.2 n
C13 C17 H17A 105.2 n
C13 C18 H18A 109.5 n
C13 C18 H18B 109.5 n
H18A C18 H18B 109.5 n
C13 C18 H18C 109.5 n
H18A C18 H18C 109.5 n
H18B C18 H18C 109.5 n
C10 C19 H19A 109.5 n
C10 C19 H19B 109.5 n
H19A C19 H19B 109.5 n
C10 C19 H19C 109.5 n
H19A C19 H19C 109.5 n
H19B C19 H19C 109.5 n
C21 O20 C3 117.4(5) yes
O22 C21 O20 121.9(6) n
O22 C21 C23 125.3(6) n
O20 C21 C23 112.9(5) yes
C21 C23 C24 112.6(5) n
C21 C23 H23A 109.1 n
C24 C23 H23A 109.1 n
C21 C23 H23B 109.1 n
C24 C23 H23B 109.1 n
H23A C23 H23B 107.8 n
C25 C24 C23 116.4(5) n
C25 C24 H24A 108.2 n
C23 C24 H24A 108.2 n
C25 C24 H24B 108.2 n
C23 C24 H24B 108.2 n
H24A C24 H24B 107.3 n
O26 C25 O27 121.5(5) n
O26 C25 C24 124.8(6) n
O27 C25 C24 113.6(5) yes
C25 O27 H27 124.5 yes
O29 C28 C30 116.6(9) n
O29 C28 C17 128.2(9) n
C30 C28 C17 110.3(10) n
C28 C30 H30A 109.5 n
C28 C30 H30B 109.5 n
H30A C30 H30B 109.5 n
C28 C30 H30C 109.5 n
H30A C30 H30C 109.5 n
H30B C30 H30C 109.5 n
C102 C101 C110 114.6(5) n
C102 C101 H10A 108.6 n
C110 C101 H10A 108.6 n
C102 C101 H10B 108.6 n
C110 C101 H10B 108.6 n
H10A C101 H10B 107.6 n
C103 C102 C101 109.8(4) n
C103 C102 H10C 109.7 n
C101 C102 H10C 109.7 n
C103 C102 H10D 109.7 n
C101 C102 H10D 109.7 n
H10C C102 H10D 108.2 n
O120 C103 C102 110.7(4) n
O120 C103 C104 106.7(5) n
C102 C103 C104 111.9(5) n
O120 C103 H10E 109.1 n
C102 C103 H10E 109.1 n
C104 C103 H10E 109.1 n
C105 C104 C103 111.0(5) n
C105 C104 H10F 109.4 n
C103 C104 H10F 109.4 n
C105 C104 H10G 109.4 n
C103 C104 H10G 109.4 n
H10F C104 H10G 108.0 n
C106 C105 C104 121.2(5) n
C106 C105 C110 121.7(5) n
C104 C105 C110 117.1(4) n
C105 C106 C107 127.6(6) n
C105 C106 H10H 116.2 n
C107 C106 H10H 116.2 n
C106 C107 C108 111.7(5) n
C106 C107 H10I 109.3 n
C108 C107 H10I 109.3 n
C106 C107 H10J 109.3 n
C108 C107 H10J 109.3 n
H10I C107 H10J 107.9 n
C114 C108 C109 109.7(4) n
C114 C108 C107 110.2(5) n
C109 C108 C107 108.8(5) n
C114 C108 H10K 109.4 n
C109 C108 H10K 109.4 n
C107 C108 H10K 109.4 n
C108 C109 C111 111.7(4) n
C108 C109 C110 113.0(4) n
C111 C109 C110 114.4(4) n
C108 C109 H10L 105.6 n
C111 C109 H10L 105.6 n
C110 C109 H10L 105.6 n
C119 C110 C105 109.0(5) n
C119 C110 C101 108.6(5) n
C105 C110 C101 109.5(4) n
C119 C110 C109 111.1(4) n
C105 C110 C109 109.7(4) n
C101 C110 C109 108.9(4) n
C112 C111 C109 114.3(4) n
C112 C111 H11C 108.7 n
C109 C111 H11C 108.7 n
C112 C111 H11D 108.7 n
C109 C111 H11D 108.7 n
H11C C111 H11D 107.6 n
C113 C112 C111 111.4(4) n
C113 C112 H11E 109.3 n
C111 C112 H11E 109.3 n
C113 C112 H11F 109.3 n
C111 C112 H11F 109.3 n
H11E C112 H11F 108.0 n
C118 C113 C112 110.9(5) n
C118 C113 C114 114.0(5) n
C112 C113 C114 106.3(4) n
C118 C113 C117 110.3(4) n
C112 C113 C117 116.2(4) n
C114 C113 C117 98.7(4) n
C108 C114 C113 115.1(4) n
C108 C114 C115 117.8(5) n
C113 C114 C115 104.4(5) n
C108 C114 H11G 106.2 n
C113 C114 H11G 106.2 n
C115 C114 H11G 106.2 n
C116 C115 C114 103.2(5) n
C116 C115 H11H 111.1 n
C114 C115 H11H 111.1 n
C116 C115 H11I 111.1 n
C114 C115 H11I 111.1 n
H11H C115 H11I 109.1 n
C117 C116 C115 106.5(5) n
C117 C116 H11J 110.4 n
C115 C116 H11J 110.4 n
C117 C116 H11K 110.4 n
C115 C116 H11K 110.4 n
H11J C116 H11K 108.6 n
C128 C117 C116 112.6(5) n
C128 C117 C113 115.7(4) n
C116 C117 C113 104.1(5) n
C128 C117 H11L 108.0 n
C116 C117 H11L 108.0 n
C113 C117 H11L 108.0 n
C113 C118 H11M 109.5 n
C113 C118 H11N 109.5 n
H11M C118 H11N 109.5 n
C113 C118 H11O 109.5 n
H11M C118 H11O 109.5 n
H11N C118 H11O 109.5 n
C110 C119 H11P 109.5 n
C110 C119 H11Q 109.5 n
H11P C119 H11Q 109.5 n
C110 C119 H11R 109.5 n
H11P C119 H11R 109.5 n
H11Q C119 H11R 109.5 n
C121 O120 C103 118.8(5) yes
O122 C121 O120 122.2(6) n
O122 C121 C123 121.8(7) n
O120 C121 C123 115.3(6) yes
C124 C123 C121 113.8(5) n
C124 C123 H12C 108.8 n
C121 C123 H12C 108.8 n
C124 C123 H12D 108.8 n
C121 C123 H12D 108.8 n
H12C C123 H12D 107.7 n
C123 C124 C125 115.8(5) n
C123 C124 H12E 108.3 n
C125 C124 H12E 108.3 n
C123 C124 H12F 108.3 n
C125 C124 H12F 108.3 n
H12E C124 H12F 107.4 n
O126 C125 O127 122.5(5) n
O126 C125 C124 124.2(5) n
O127 C125 C124 113.4(5) yes
C125 O127 H127 122.8 yes
O129 C128 C130 120.7(6) n
O129 C128 C117 121.7(6) n
C130 C128 C117 117.6(5) n
C128 C130 H13A 109.5 n
C128 C130 H13B 109.5 n
H13A C130 H13B 109.5 n
C128 C130 H13C 109.5 n
H13A C130 H13C 109.5 n
H13B C130 H13C 109.5 n
C202 C201 C210 115.2(5) n
C202 C201 H20A 108.5 n
C210 C201 H20A 108.5 n
C202 C201 H20B 108.5 n
C210 C201 H20B 108.5 n
H20A C201 H20B 107.5 n
C203 C202 C201 109.4(5) n
C203 C202 H20C 109.8 n
C201 C202 H20C 109.8 n
C203 C202 H20D 109.8 n
C201 C202 H20D 109.8 n
H20C C202 H20D 108.2 n
O220 C203 C202 107.7(4) n
O220 C203 C204 110.0(4) n
C202 C203 C204 110.8(5) n
O220 C203 H20E 109.4 n
C202 C203 H20E 109.4 n
C204 C203 H20E 109.4 n
C203 C204 C205 109.2(4) n
C203 C204 H20F 109.8 n
C205 C204 H20F 109.8 n
C203 C204 H20G 109.8 n
C205 C204 H20G 109.8 n
H20F C204 H20G 108.3 n
C206 C205 C210 123.9(4) n
C206 C205 C204 120.0(5) n
C210 C205 C204 116.0(4) n
C205 C206 C207 124.6(5) n
C205 C206 H20H 117.7 n
C207 C206 H20H 117.7 n
C206 C207 C208 113.1(4) n
C206 C207 H20I 109.0 n
C208 C207 H20I 109.0 n
C206 C207 H20J 109.0 n
C208 C207 H20J 109.0 n
H20I C207 H20J 107.8 n
C214 C208 C207 110.3(4) n
C214 C208 C209 109.7(4) n
C207 C208 C209 109.5(4) n
C214 C208 H20K 109.1 n
C207 C208 H20K 109.1 n
C209 C208 H20K 109.1 n
C208 C209 C211 112.7(4) n
C208 C209 C210 113.3(4) n
C211 C209 C210 112.5(4) n
C208 C209 H20L 105.8 n
C211 C209 H20L 105.8 n
C210 C209 H20L 105.8 n
C205 C210 C219 109.3(5) n
C205 C210 C201 107.4(4) n
C219 C210 C201 111.5(5) n
C205 C210 C209 109.7(4) n
C219 C210 C209 111.1(4) n
C201 C210 C209 107.7(4) n
C209 C211 C212 112.6(4) n
C209 C211 H21A 109.1 n
C212 C211 H21A 109.1 n
C209 C211 H21B 109.1 n
C212 C211 H21B 109.1 n
H21A C211 H21B 107.8 n
C213 C212 C211 112.0(4) n
C213 C212 H21C 109.2 n
C211 C212 H21C 109.2 n
C213 C212 H21D 109.2 n
C211 C212 H21D 109.2 n
H21C C212 H21D 107.9 n
C218 C213 C212 111.1(5) n
C218 C213 C214 112.9(4) n
C212 C213 C214 106.6(4) n
C218 C213 C217 109.8(4) n
C212 C213 C217 116.4(4) n
C214 C213 C217 99.6(4) n
C208 C214 C215 119.6(4) n
C208 C214 C213 115.2(3) n
C215 C214 C213 104.5(4) n
C208 C214 H21E 105.5 n
C215 C214 H21E 105.5 n
C213 C214 H21E 105.5 n
C214 C215 C216 103.7(4) n
C214 C215 H21F 111.0 n
C216 C215 H21F 111.0 n
C214 C215 H21G 111.0 n
C216 C215 H21G 111.0 n
H21F C215 H21G 109.0 n
C217 C216 C215 107.2(4) n
C217 C216 H21H 110.3 n
C215 C216 H21H 110.3 n
C217 C216 H21I 110.3 n
C215 C216 H21I 110.3 n
H21H C216 H21I 108.5 n
C228 C217 C216 113.4(5) n
C228 C217 C213 116.2(4) n
C216 C217 C213 104.9(4) n
C228 C217 H21J 107.3 n
C216 C217 H21J 107.3 n
C213 C217 H21J 107.3 n
C213 C218 H21K 109.5 n
C213 C218 H21L 109.5 n
H21K C218 H21L 109.5 n
C213 C218 H21M 109.5 n
H21K C218 H21M 109.5 n
H21L C218 H21M 109.5 n
C210 C219 H21N 109.5 n
C210 C219 H21O 109.5 n
H21N C219 H21O 109.5 n
C210 C219 H21P 109.5 n
H21N C219 H21P 109.5 n
H21O C219 H21P 109.5 n
C221 O220 C203 117.3(4) yes
O222 C221 O220 124.9(5) n
O222 C221 C223 124.1(5) n
O220 C221 C223 111.0(5) yes
C224 C223 C221 113.7(5) n
C224 C223 H22A 108.8 n
C221 C223 H22A 108.8 n
C224 C223 H22B 108.8 n
C221 C223 H22B 108.8 n
H22A C223 H22B 107.7 n
C223 C224 C225 113.6(5) n
C223 C224 H22C 108.8 n
C225 C224 H22C 108.8 n
C223 C224 H22D 108.8 n
C225 C224 H22D 108.8 n
H22C C224 H22D 107.7 n
O226 C225 O227 121.9(5) n
O226 C225 C224 123.2(5) n
O227 C225 C224 114.9(5) yes
C225 O227 H227 122.5 yes
O229 C228 C217 122.3(7) n
O229 C228 C230 122.5(8) n
C217 C228 C230 115.2(8) n
C228 C230 H23C 109.5 n
C228 C230 H23D 109.5 n
H23C C230 H23D 109.5 n
C228 C230 H23E 109.5 n
H23C C230 H23E 109.5 n
H23D C230 H23E 109.5 n
C310 C301 C302 114.8(5) n
C310 C301 H30D 108.6 n
C302 C301 H30D 108.6 n
C310 C301 H30E 108.6 n
C302 C301 H30E 108.6 n
H30D C301 H30E 107.5 n
C303 C302 C301 111.2(5) n
C303 C302 H30F 109.4 n
C301 C302 H30F 109.4 n
C303 C302 H30G 109.4 n
C301 C302 H30G 109.4 n
H30F C302 H30G 108.0 n
O320 C303 C302 111.2(6) n
O320 C303 C304 104.9(5) n
C302 C303 C304 110.5(5) n
O320 C303 H30H 110.0 n
C302 C303 H30H 110.0 n
C304 C303 H30H 110.0 n
C305 C304 C303 110.3(5) n
C305 C304 H30I 109.6 n
C303 C304 H30I 109.6 n
C305 C304 H30J 109.6 n
C303 C304 H30J 109.6 n
H30I C304 H30J 108.1 n
C306 C305 C304 119.5(5) n
C306 C305 C310 123.2(5) n
C304 C305 C310 117.2(5) n
C305 C306 C307 125.6(5) n
C305 C306 H30K 117.2 n
C307 C306 H30K 117.2 n
C306 C307 C308 113.7(4) n
C306 C307 H30L 108.8 n
C308 C307 H30L 108.8 n
C306 C307 H30M 108.8 n
C308 C307 H30M 108.8 n
H30L C307 H30M 107.7 n
C314 C308 C307 111.1(4) n
C314 C308 C309 109.5(4) n
C307 C308 C309 109.8(4) n
C314 C308 H30N 108.8 n
C307 C308 H30N 108.8 n
C309 C308 H30N 108.8 n
C311 C309 C310 113.7(4) n
C311 C309 C308 111.6(4) n
C310 C309 C308 113.1(4) n
C311 C309 H30O 105.9 n
C310 C309 H30O 105.9 n
C308 C309 H30O 105.9 n
C305 C310 C301 109.5(4) n
C305 C310 C309 109.2(4) n
C301 C310 C309 109.0(4) n
C305 C310 C319 107.8(4) n
C301 C310 C319 108.8(5) n
C309 C310 C319 112.6(4) n
C312 C311 C309 114.1(4) n
C312 C311 H31A 108.7 n
C309 C311 H31A 108.7 n
C312 C311 H31B 108.7 n
C309 C311 H31B 108.7 n
H31A C311 H31B 107.6 n
C313 C312 C311 111.6(4) n
C313 C312 H31C 109.3 n
C311 C312 H31C 109.3 n
C313 C312 H31D 109.3 n
C311 C312 H31D 109.3 n
H31C C312 H31D 108.0 n
C312 C313 C314 108.2(4) n
C312 C313 C318 110.2(4) n
C314 C313 C318 112.9(4) n
C312 C313 C317 117.2(4) n
C314 C313 C317 99.0(4) n
C318 C313 C317 109.1(4) n
C308 C314 C313 115.6(4) n
C308 C314 C315 119.0(4) n
C313 C314 C315 104.5(4) n
C308 C314 H31E 105.5 n
C313 C314 H31E 105.5 n
C315 C314 H31E 105.5 n
C316 C315 C314 103.3(4) n
C316 C315 H31F 111.1 n
C314 C315 H31F 111.1 n
C316 C315 H31G 111.1 n
C314 C315 H31G 111.1 n
H31F C315 H31G 109.1 n
C317 C316 C315 107.9(4) n
C317 C316 H31H 110.1 n
C315 C316 H31H 110.1 n
C317 C316 H31I 110.1 n
C315 C316 H31I 110.1 n
H31H C316 H31I 108.4 n
C328 C317 C316 114.3(5) n
C328 C317 C313 117.5(4) n
C316 C317 C313 103.0(4) n
C328 C317 H31J 107.2 n
C316 C317 H31J 107.2 n
C313 C317 H31J 107.2 n
C313 C318 H31K 109.5 n
C313 C318 H31L 109.5 n
H31K C318 H31L 109.5 n
C313 C318 H31M 109.5 n
H31K C318 H31M 109.5 n
H31L C318 H31M 109.5 n
C310 C319 H31N 109.5 n
C310 C319 H31O 109.5 n
H31N C319 H31O 109.5 n
C310 C319 H31P 109.5 n
H31N C319 H31P 109.5 n
H31O C319 H31P 109.5 n
C321 O320 C303 120.1(5) yes
O322 C321 O320 120.9(5) n
O322 C321 C323 123.4(6) n
O320 C321 C323 115.3(5) yes
C321 C323 C324 114.9(5) n
C321 C323 H32A 108.6 n
C324 C323 H32A 108.6 n
C321 C323 H32B 108.6 n
C324 C323 H32B 108.6 n
H32A C323 H32B 107.5 n
C323 C324 C325 116.3(5) n
C323 C324 H32C 108.2 n
C325 C324 H32C 108.2 n
C323 C324 H32D 108.2 n
C325 C324 H32D 108.2 n
H32C C324 H32D 107.4 n
O326 C325 O327 122.2(5) n
O326 C325 C324 124.4(5) n
O327 C325 C324 113.4(5) yes
C325 O327 H327 114.9 yes
O329 C328 C330 119.6(6) n
O329 C328 C317 120.7(6) n
C330 C328 C317 119.6(5) n
C328 C330 H33A 109.5 n
C328 C330 H33B 109.5 n
H33A C330 H33B 109.5 n
C328 C330 H33C 109.5 n
H33A C330 H33C 109.5 n
H33B C330 H33C 109.5 n

loop_
_geom_bond_atom_site_label_1
_geom_bond_atom_site_label_2
_geom_bond_site_symmetry_2
_geom_bond_distance
_geom_bond_publ_flag
C1 C2 . 1.537(11) n
C1 C10 . 1.562(10) n
C1 H1A . 0.9700 n
C1 H1B . 0.9700 n
C2 C3 . 1.484(12) n
C2 H2A . 0.9700 n
C2 H2B . 0.9700 n
C3 O20 . 1.463(7) yes
C3 C4 . 1.513(10) n
C3 H3A . 0.9800 n
C4 C5 . 1.525(8) n
C4 H4A . 0.9700 n
C4 H4B . 0.9700 n
C5 C6 . 1.299(9) yes
C5 C10 . 1.497(9) n
C6 C7 . 1.483(9) n
C6 H6A . 0.9300 n
C7 C8 . 1.506(8) n
C7 H7A . 0.9700 n
C7 H7B . 0.9700 n
C8 C14 . 1.520(7) n
C8 C9 . 1.529(8) n
C8 H8A . 0.9800 n
C9 C11 . 1.527(10) n
C9 C10 . 1.553(9) n
C9 H9A . 0.9800 n
C10 C19 . 1.565(11) n
C11 C12 . 1.574(13) n
C11 H11A . 0.9700 n
C11 H11B . 0.9700 n
C12 C13 . 1.520(10) n
C12 H12A . 0.9700 n
C12 H12B . 0.9700 n
C13 C14 . 1.514(8) n
C13 C17 . 1.541(10) n
C13 C18 . 1.579(14) n
C14 C15 . 1.519(8) n
C14 H14A . 0.9800 n
C15 C16 . 1.535(9) n
C15 H15A . 0.9700 n
C15 H15B . 0.9700 n
C16 C17 . 1.540(10) n
C16 H16A . 0.9700 n
C16 H16B . 0.9700 n
C17 C28 . 1.456(11) n
C17 H17A . 0.9800 n
C18 H18A . 0.9600 n
C18 H18B . 0.9600 n
C18 H18C . 0.9600 n
C19 H19A . 0.9600 n
C19 H19B . 0.9600 n
C19 H19C . 0.9600 n
O20 C21 . 1.316(8) yes
C21 O22 . 1.150(8) yes
C21 C23 . 1.470(8) yes
C23 C24 . 1.498(8) yes
C23 H23A . 0.9700 n
C23 H23B . 0.9700 n
C24 C25 . 1.462(8) yes
C24 H24A . 0.9700 n
C24 H24B . 0.9700 n
C25 O26 . 1.197(7) yes
C25 O27 . 1.282(7) yes
O27 H27 . 0.8873 yes
C28 O29 . 1.356(14) yes
C28 C30 . 1.369(15) n
C30 H30A . 0.9600 n
C30 H30B . 0.9600 n
C30 H30C . 0.9600 n
C101 C102 . 1.519(7) n
C101 C110 . 1.537(7) n
C101 H10A . 0.9700 n
C101 H10B . 0.9700 n
C102 C103 . 1.493(8) n
C102 H10C . 0.9700 n
C102 H10D . 0.9700 n
C103 O120 . 1.464(6) yes
C103 C104 . 1.516(9) n
C103 H10E . 0.9800 n
C104 C105 . 1.515(7) n
C104 H10F . 0.9700 n
C104 H10G . 0.9700 n
C105 C106 . 1.290(8) yes
C105 C110 . 1.533(8) n
C106 C107 . 1.504(9) n
C106 H10H . 0.9300 n
C107 C108 . 1.538(9) n
C107 H10I . 0.9700 n
C107 H10J . 0.9700 n
C108 C114 . 1.524(7) n
C108 C109 . 1.537(7) n
C108 H10K . 0.9800 n
C109 C111 . 1.541(7) n
C109 C110 . 1.545(7) n
C109 H10L . 0.9800 n
C110 C119 . 1.527(8) n
C111 C112 . 1.519(7) n
C111 H11C . 0.9700 n
C111 H11D . 0.9700 n
C112 C113 . 1.515(7) n
C112 H11E . 0.9700 n
C112 H11F . 0.9700 n
C113 C118 . 1.512(8) n
C113 C114 . 1.529(8) n
C113 C117 . 1.554(7) n
C114 C115 . 1.544(8) n
C114 H11G . 0.9800 n
C115 C116 . 1.544(10) n
C115 H11H . 0.9700 n
C115 H11I . 0.9700 n
C116 C117 . 1.539(9) n
C116 H11J . 0.9700 n
C116 H11K . 0.9700 n
C117 C128 . 1.533(8) n
C117 H11L . 0.9800 n
C118 H11M . 0.9600 n
C118 H11N . 0.9600 n
C118 H11O . 0.9600 n
C119 H11P . 0.9600 n
C119 H11Q . 0.9600 n
C119 H11R . 0.9600 n
O120 C121 . 1.281(8) yes
C121 O122 . 1.233(9) yes
C121 C123 . 1.478(8) yes
C123 C124 . 1.472(9) yes
C123 H12C . 0.9700 n
C123 H12D . 0.9700 n
C124 C125 . 1.492(8) yes
C124 H12E . 0.9700 n
C124 H12F . 0.9700 n
C125 O126 . 1.201(7) yes
C125 O127 . 1.299(7) yes
O127 H127 . 0.8727 yes
C128 O129 . 1.203(7) yes
C128 C130 . 1.461(9) n
C130 H13A . 0.9600 n
C130 H13B . 0.9600 n
C130 H13C . 0.9600 n
C201 C202 . 1.525(8) n
C201 C210 . 1.545(8) n
C201 H20A . 0.9700 n
C201 H20B . 0.9700 n
C202 C203 . 1.497(9) n
C202 H20C . 0.9700 n
C202 H20D . 0.9700 n
C203 O220 . 1.465(6) yes
C203 C204 . 1.507(7) n
C203 H20E . 0.9800 n
C204 C205 . 1.522(6) n
C204 H20F . 0.9700 n
C204 H20G . 0.9700 n
C205 C206 . 1.327(7) yes
C205 C210 . 1.514(7) n
C206 C207 . 1.483(7) n
C206 H20H . 0.9300 n
C207 C208 . 1.520(7) n
C207 H20I . 0.9700 n
C207 H20J . 0.9700 n
C208 C214 . 1.509(6) n
C208 C209 . 1.526(6) n
C208 H20K . 0.9800 n
C209 C211 . 1.549(7) n
C209 C210 . 1.567(6) n
C209 H20L . 0.9800 n
C210 C219 . 1.536(8) n
C211 C212 . 1.552(7) n
C211 H21A . 0.9700 n
C211 H21B . 0.9700 n
C212 C213 . 1.529(8) n
C212 H21C . 0.9700 n
C212 H21D . 0.9700 n
C213 C218 . 1.510(8) n
C213 C214 . 1.540(6) n
C213 C217 . 1.559(7) n
C214 C215 . 1.524(7) n
C214 H21E . 0.9800 n
C215 C216 . 1.543(8) n
C215 H21F . 0.9700 n
C215 H21G . 0.9700 n
C216 C217 . 1.522(8) n
C216 H21H . 0.9700 n
C216 H21I . 0.9700 n
C217 C228 . 1.503(9) n
C217 H21J . 0.9800 n
C218 H21K . 0.9600 n
C218 H21L . 0.9600 n
C218 H21M . 0.9600 n
C219 H21N . 0.9600 n
C219 H21O . 0.9600 n
C219 H21P . 0.9600 n
O220 C221 . 1.332(7) yes
C221 O222 . 1.190(7) yes
C221 C223 . 1.509(7) yes
C223 C224 . 1.454(9) yes
C223 H22A . 0.9700 n
C223 H22B . 0.9700 n
C224 C225 . 1.488(8) yes
C224 H22C . 0.9700 n
C224 H22D . 0.9700 n
C225 O226 . 1.193(7) yes
C225 O227 . 1.275(7) yes
O227 H227 . 0.9382 yes
C228 O229 . 1.164(10) yes
C228 C230 . 1.524(12) n
C230 H23C . 0.9600 n
C230 H23D . 0.9600 n
C230 H23E . 0.9600 n
C301 C310 . 1.531(7) n
C301 C302 . 1.532(8) n
C301 H30D . 0.9700 n
C301 H30E . 0.9700 n
C302 C303 . 1.478(10) n
C302 H30F . 0.9700 n
C302 H30G . 0.9700 n
C303 O320 . 1.470(6) yes
C303 C304 . 1.518(10) n
C303 H30H . 0.9800 n
C304 C305 . 1.517(7) n
C304 H30I . 0.9700 n
C304 H30J . 0.9700 n
C305 C306 . 1.322(8) yes
C305 C310 . 1.522(7) n
C306 C307 . 1.462(8) n
C306 H30K . 0.9300 n
C307 C308 . 1.533(7) n
C307 H30L . 0.9700 n
C307 H30M . 0.9700 n
C308 C314 . 1.519(7) n
C308 C309 . 1.539(7) n
C308 H30N . 0.9800 n
C309 C311 . 1.535(7) n
C309 C310 . 1.537(6) n
C309 H30O . 0.9800 n
C310 C319 . 1.548(7) n
C311 C312 . 1.524(7) n
C311 H31A . 0.9700 n
C311 H31B . 0.9700 n
C312 C313 . 1.515(7) n
C312 H31C . 0.9700 n
C312 H31D . 0.9700 n
C313 C314 . 1.522(7) n
C313 C318 . 1.532(7) n
C313 C317 . 1.576(7) n
C314 C315 . 1.538(7) n
C314 H31E . 0.9800 n
C315 C316 . 1.529(8) n
C315 H31F . 0.9700 n
C315 H31G . 0.9700 n
C316 C317 . 1.521(8) n
C316 H31H . 0.9700 n
C316 H31I . 0.9700 n
C317 C328 . 1.506(8) n
C317 H31J . 0.9800 n
C318 H31K . 0.9600 n
C318 H31L . 0.9600 n
C318 H31M . 0.9600 n
C319 H31N . 0.9600 n
C319 H31O . 0.9600 n
C319 H31P . 0.9600 n
O320 C321 . 1.281(7) yes
C321 O322 . 1.210(7) yes
C321 C323 . 1.464(8) yes
C323 C324 . 1.476(8) yes
C323 H32A . 0.9700 n
C323 H32B . 0.9700 n
C324 C325 . 1.486(8) yes
C324 H32C . 0.9700 n
C324 H32D . 0.9700 n
C325 O326 . 1.197(7) yes
C325 O327 . 1.307(7) yes
O327 H327 . 1.0366 yes
C328 O329 . 1.208(7) yes
C328 C330 . 1.478(11) n
C330 H33A . 0.9600 n
C330 H33B . 0.9600 n
C330 H33C . 0.9600 n

loop_
_geom_hbond_atom_site_label_D
_geom_hbond_atom_site_label_H
_geom_hbond_atom_site_label_A
_geom_hbond_site_symmetry_A
_geom_hbond_distance_DH
_geom_hbond_distance_HA
_geom_hbond_distance_DA
_geom_hbond_angle_DHA
_geom_hbond_publ_flag
O27 H27 O226 1_535 0.89 1.77 2.635(7) 164 yes
O127 H127 O326 1_576 0.87 1.83 2.689(6) 167 yes
O227 H227 O26 1_575 0.94 1.77 2.683(6) 165 yes
O327 H327 O126 1_534 1.04 1.67 2.707(5) 174 yes

loop_
_geom_torsion_atom_site_label_1
_geom_torsion_atom_site_label_2
_geom_torsion_atom_site_label_3
_geom_torsion_atom_site_label_4
_geom_torsion
_geom_torsion_publ_flag
C10 C1 C2 C3 -56.2(13) n
C1 C2 C3 O20 178.6(7) n
C1 C2 C3 C4 61.1(10) n
O20 C3 C4 C5 -175.1(5) n
C2 C3 C4 C5 -58.5(8) n
C3 C4 C5 C6 -127.1(7) n
C3 C4 C5 C10 52.1(8) n
C10 C5 C6 C7 1.0(11) n
C4 C5 C6 C7 -179.9(6) n
C5 C6 C7 C8 12.6(10) n
C6 C7 C8 C14 -163.9(5) n
C6 C7 C8 C9 -41.6(7) n
C7 C8 C9 C11 -171.4(8) n
C14 C8 C9 C11 -48.2(9) n
C7 C8 C9 C10 59.9(7) n
C14 C8 C9 C10 -176.9(5) n
C6 C5 C10 C9 15.8(9) n
C4 C5 C10 C9 -163.4(5) n
C6 C5 C10 C1 133.7(8) n
C4 C5 C10 C1 -45.5(9) n
C6 C5 C10 C19 -108.1(7) n
C4 C5 C10 C19 72.8(7) n
C11 C9 C10 C5 -174.7(7) n
C8 C9 C10 C5 -46.2(7) n
C11 C9 C10 C1 66.2(9) n
C8 C9 C10 C1 -165.2(7) n
C11 C9 C10 C19 -55.5(9) n
C8 C9 C10 C19 73.1(8) n
C2 C1 C10 C5 47.1(12) n
C2 C1 C10 C9 166.7(8) n
C2 C1 C10 C19 -69.0(11) n
C8 C9 C11 C12 51.8(11) n
C10 C9 C11 C12 -179.8(8) n
C9 C11 C12 C13 -58.6(13) n
C11 C12 C13 C14 60.6(11) n
C11 C12 C13 C17 170.7(8) n
C11 C12 C13 C18 -61.9(10) n
C12 C13 C14 C15 165.2(8) n
C17 C13 C14 C15 45.7(7) n
C18 C13 C14 C15 -70.2(6) n
C12 C13 C14 C8 -61.2(9) n
C17 C13 C14 C8 179.3(5) n
C18 C13 C14 C8 63.5(7) n
C7 C8 C14 C13 176.1(6) n
C9 C8 C14 C13 54.5(7) n
C7 C8 C14 C15 -58.2(7) n
C9 C8 C14 C15 -179.8(5) n
C13 C14 C15 C16 -31.7(7) n
C8 C14 C15 C16 -162.4(5) n
C14 C15 C16 C17 4.9(7) n
C15 C16 C17 C28 156.9(10) n
C15 C16 C17 C13 23.0(8) n
C14 C13 C17 C28 -173.9(9) n
C12 C13 C17 C28 72.1(12) n
C18 C13 C17 C28 -57.5(10) n
C14 C13 C17 C16 -41.9(7) n
C12 C13 C17 C16 -155.9(8) n
C18 C13 C17 C16 74.5(7) n
C2 C3 O20 C21 138.1(7) n
C4 C3 O20 C21 -102.8(7) n
C3 O20 C21 O22 -3.8(12) n
C3 O20 C21 C23 177.6(6) n
O22 C21 C23 C24 -14.2(12) n
O20 C21 C23 C24 164.4(7) n
C21 C23 C24 C25 -178.1(6) n
C23 C24 C25 O26 -5.2(12) n
C23 C24 C25 O27 173.0(8) n
C16 C17 C28 O29 -12(2) n
C13 C17 C28 O29 113.6(16) n
C16 C17 C28 C30 141.5(9) n
C13 C17 C28 C30 -92.5(13) n
C110 C101 C102 C103 -57.0(7) n
C101 C102 C103 O120 178.3(5) n
C101 C102 C103 C104 59.4(7) n
O120 C103 C104 C105 -176.1(5) n
C102 C103 C104 C105 -54.8(7) n
C103 C104 C105 C106 -130.9(7) n
C103 C104 C105 C110 48.0(7) n
C104 C105 C106 C107 -179.1(8) n
C110 C105 C106 C107 2.0(13) n
C105 C106 C107 C108 11.5(14) n
C106 C107 C108 C114 -161.3(7) n
C106 C107 C108 C109 -41.0(9) n
C114 C108 C109 C111 -47.6(6) n
C107 C108 C109 C111 -168.1(5) n
C114 C108 C109 C110 -178.3(4) n
C107 C108 C109 C110 61.2(6) n
C106 C105 C110 C119 -106.4(7) n
C104 C105 C110 C119 74.8(6) n
C106 C105 C110 C101 135.0(7) n
C104 C105 C110 C101 -43.9(7) n
C106 C105 C110 C109 15.5(8) n
C104 C105 C110 C109 -163.3(5) n
C102 C101 C110 C119 -71.0(6) n
C102 C101 C110 C105 47.9(6) n
C102 C101 C110 C109 167.9(4) n
C108 C109 C110 C119 73.3(6) n
C111 C109 C110 C119 -56.0(6) n
C108 C109 C110 C105 -47.3(6) n
C111 C109 C110 C105 -176.6(5) n
C108 C109 C110 C101 -167.2(5) n
C111 C109 C110 C101 63.5(6) n
C108 C109 C111 C112 49.1(6) n
C110 C109 C111 C112 179.1(4) n
C109 C111 C112 C113 -55.4(6) n
C111 C112 C113 C118 -66.5(6) n
C111 C112 C113 C114 57.9(6) n
C111 C112 C113 C117 166.5(4) n
C109 C108 C114 C113 56.7(6) n
C107 C108 C114 C113 176.4(6) n
C109 C108 C114 C115 -179.5(6) n
C107 C108 C114 C115 -59.7(9) n
C118 C113 C114 C108 61.3(6) n
C112 C113 C114 C108 -61.2(6) n
C117 C113 C114 C108 178.2(5) n
C118 C113 C114 C115 -69.4(6) n
C112 C113 C114 C115 168.1(5) n
C117 C113 C114 C115 47.5(6) n
C108 C114 C115 C116 -163.3(6) n
C113 C114 C115 C116 -34.3(8) n
C114 C115 C116 C117 6.7(9) n
C115 C116 C117 C128 148.7(7) n
C115 C116 C117 C113 22.6(8) n
C118 C113 C117 C128 -46.9(7) n
C112 C113 C117 C128 80.4(6) n
C114 C113 C117 C128 -166.6(5) n
C118 C113 C117 C116 77.2(6) n
C112 C113 C117 C116 -155.5(6) n
C114 C113 C117 C116 -42.5(6) n
C102 C103 O120 C121 82.8(7) n
C104 C103 O120 C121 -155.2(6) n
C103 O120 C121 O122 -10.5(11) n
C103 O120 C121 C123 179.0(5) n
O122 C121 C123 C124 30.4(11) n
O120 C121 C123 C124 -159.0(7) n
C121 C123 C124 C125 -178.3(7) n
C123 C124 C125 O126 11.6(11) n
C123 C124 C125 O127 -170.1(7) n
C116 C117 C128 O129 -5.2(10) n
C113 C117 C128 O129 114.3(7) n
C116 C117 C128 C130 174.5(6) n
C113 C117 C128 C130 -65.9(7) n
C210 C201 C202 C203 -55.7(8) n
C201 C202 C203 O220 179.6(5) n
C201 C202 C203 C204 59.3(7) n
O220 C203 C204 C205 -178.1(4) n
C202 C203 C204 C205 -59.2(6) n
C203 C204 C205 C206 -121.3(5) n
C203 C204 C205 C210 56.2(6) n
C210 C205 C206 C207 2.6(8) n
C204 C205 C206 C207 179.9(5) n
C205 C206 C207 C208 14.7(8) n
C206 C207 C208 C214 -165.1(4) n
C206 C207 C208 C209 -44.2(6) n
C214 C208 C209 C211 -49.9(5) n
C207 C208 C209 C211 -171.2(5) n
C214 C208 C209 C210 -179.2(4) n
C207 C208 C209 C210 59.6(5) n
C206 C205 C210 C219 -111.2(6) n
C204 C205 C210 C219 71.4(6) n
C206 C205 C210 C201 127.7(5) n
C204 C205 C210 C201 -49.7(6) n
C206 C205 C210 C209 10.9(7) n
C204 C205 C210 C209 -166.6(4) n
C202 C201 C210 C205 49.3(7) n
C202 C201 C210 C219 -70.5(7) n
C202 C201 C210 C209 167.4(5) n
C208 C209 C210 C205 -41.9(6) n
C211 C209 C210 C205 -171.3(5) n
C208 C209 C210 C219 79.0(6) n
C211 C209 C210 C219 -50.3(6) n
C208 C209 C210 C201 -158.6(4) n
C211 C209 C210 C201 72.1(6) n
C208 C209 C211 C212 49.5(7) n
C210 C209 C211 C212 179.1(5) n
C209 C211 C212 C213 -53.7(7) n
C211 C212 C213 C218 -67.1(6) n
C211 C212 C213 C214 56.3(6) n
C211 C212 C213 C217 166.3(5) n
C207 C208 C214 C215 -55.8(6) n
C209 C208 C214 C215 -176.6(4) n
C207 C208 C214 C213 178.4(4) n
C209 C208 C214 C213 57.7(5) n
C218 C213 C214 C208 61.8(6) n
C212 C213 C214 C208 -60.5(5) n
C217 C213 C214 C208 178.2(4) n
C218 C213 C214 C215 -71.4(5) n
C212 C213 C214 C215 166.3(4) n
C217 C213 C214 C215 45.0(5) n
C208 C214 C215 C216 -165.4(4) n
C213 C214 C215 C216 -34.8(6) n
C214 C215 C216 C217 10.1(7) n
C215 C216 C217 C228 145.5(6) n
C215 C216 C217 C213 17.7(7) n
C218 C213 C217 C228 -45.3(7) n
C212 C213 C217 C228 82.0(7) n
C214 C213 C217 C228 -164.0(6) n
C218 C213 C217 C216 80.8(6) n
C212 C213 C217 C216 -151.9(5) n
C214 C213 C217 C216 -37.9(5) n
C202 C203 O220 C221 158.5(5) n
C204 C203 O220 C221 -80.7(6) n
C203 O220 C221 O222 1.9(8) n
C203 O220 C221 C223 -179.0(5) n
O222 C221 C223 C224 -34.3(9) n
O220 C221 C223 C224 146.6(6) n
C221 C223 C224 C225 -177.4(6) n
C223 C224 C225 O226 -28.4(10) n
C223 C224 C225 O227 150.1(7) n
C216 C217 C228 O229 -11.4(11) n
C213 C217 C228 O229 110.2(8) n
C216 C217 C228 C230 167.7(7) n
C213 C217 C228 C230 -70.7(9) n
C310 C301 C302 C303 -54.7(7) n
C301 C302 C303 O320 175.5(5) n
C301 C302 C303 C304 59.4(6) n
O320 C303 C304 C305 -177.0(5) n
C302 C303 C304 C305 -57.0(7) n
C303 C304 C305 C306 -129.8(6) n
C303 C304 C305 C310 51.0(7) n
C304 C305 C306 C307 -178.3(5) n
C310 C305 C306 C307 0.9(9) n
C305 C306 C307 C308 10.4(8) n
C306 C307 C308 C314 -159.8(4) n
C306 C307 C308 C309 -38.6(6) n
C314 C308 C309 C311 -49.4(5) n
C307 C308 C309 C311 -171.6(4) n
C314 C308 C309 C310 -179.1(4) n
C307 C308 C309 C310 58.7(5) n
C306 C305 C310 C301 136.5(5) n
C304 C305 C310 C301 -44.3(6) n
C306 C305 C310 C309 17.3(7) n
C304 C305 C310 C309 -163.6(4) n
C306 C305 C310 C319 -105.3(6) n
C304 C305 C310 C319 73.8(6) n
C302 C301 C310 C305 44.9(7) n
C302 C301 C310 C309 164.3(5) n
C302 C301 C310 C319 -72.6(6) n
C311 C309 C310 C305 -175.4(4) n
C308 C309 C310 C305 -46.8(5) n
C311 C309 C310 C301 65.0(5) n
C308 C309 C310 C301 -166.4(4) n
C311 C309 C310 C319 -55.7(6) n
C308 C309 C310 C319 72.8(5) n
C310 C309 C311 C312 -179.7(4) n
C308 C309 C311 C312 50.9(6) n
C309 C311 C312 C313 -54.2(6) n
C311 C312 C313 C314 54.7(5) n
C311 C312 C313 C318 -69.1(5) n
C311 C312 C313 C317 165.4(4) n
C307 C308 C314 C313 177.0(4) n
C309 C308 C314 C313 55.6(5) n
C307 C308 C314 C315 -57.2(6) n
C309 C308 C314 C315 -178.6(4) n
C312 C313 C314 C308 -58.1(5) n
C318 C313 C314 C308 64.1(5) n
C317 C313 C314 C308 179.3(4) n
C312 C313 C314 C315 169.1(4) n
C318 C313 C314 C315 -68.7(5) n
C317 C313 C314 C315 46.5(4) n
C308 C314 C315 C316 -164.2(4) n
C313 C314 C315 C316 -33.3(5) n
C314 C315 C316 C317 5.7(6) n
C315 C316 C317 C328 151.2(5) n
C315 C316 C317 C313 22.7(6) n
C312 C313 C317 C328 75.7(6) n
C314 C313 C317 C328 -168.4(5) n
C318 C313 C317 C328 -50.3(6) n
C312 C313 C317 C316 -157.7(5) n
C314 C313 C317 C316 -41.9(5) n
C318 C313 C317 C316 76.2(5) n
C302 C303 O320 C321 95.0(7) n
C304 C303 O320 C321 -145.5(6) n
C303 O320 C321 O322 -5.0(11) n
C303 O320 C321 C323 -177.8(6) n
O322 C321 C323 C324 36.2(10) n
O320 C321 C323 C324 -151.2(7) n
C321 C323 C324 C325 -175.3(6) n
C323 C324 C325 O326 11.9(10) n
C323 C324 C325 O327 -168.3(7) n
C316 C317 C328 O329 1.3(8) n
C313 C317 C328 O329 122.1(6) n
C316 C317 C328 C330 178.0(6) n
C313 C317 C328 C330 -61.2(7) n

loop_
_cod_related_entry_id
_cod_related_entry_database
_cod_related_entry_code
1 ChemSpider 8246069
